data_4511427
loop_
_publ_author_name
'Zhang, Chaoyang'
'Yang, Zongwei'
'Zhou, Xiaoqing'
'Zhang, Chenghua'
'Ma, Yu'
'Xu, Jinjiang'
'Zhang, Qi'
'Nie, Fude'
'Li, Hongzhen'

_publ_section_title
;
 Evident Hydrogen Bonded Chains Building CL-20-Based Cocrystals
;
_journal_issue 8
_journal_name_full 'Crystal Growth &amp; Design'
_journal_page_first 3923
_journal_paper_doi 10.1021/cg500796r
_journal_volume 14
_journal_year 2014
_chemical_absolute_configuration ad
_chemical_formula_sum 'C12 H10 N12 O14'
_chemical_formula_weight 546.32
_chemical_name_systematic
; 
 ? 
;
_space_group_IT_number 33
_symmetry_cell_setting orthorhombic
_symmetry_space_group_name_Hall 'P 2c -2n'
_symmetry_space_group_name_H-M 'P n a 21'
_atom_sites_solution_hydrogens geom
_atom_sites_solution_primary direct
_atom_sites_solution_secondary difmap
_audit_creation_method SHELXL-97
_cell_angle_alpha 90.00
_cell_angle_beta 90.00
_cell_angle_gamma 90.00
_cell_formula_units_Z 4
_cell_length_a 13.178(10)
_cell_length_b 12.026(9)
_cell_length_c 13.179(10)
_cell_measurement_reflns_used 3862
_cell_measurement_temperature 293(2)
_cell_measurement_theta_max 47.249
_cell_measurement_theta_min 5.530
_cell_volume 2089(3)
_computing_cell_refinement 'Bruker SMART'
_computing_data_collection 'Bruker SMART'
_computing_data_reduction 'Bruker SHELXTL'
_computing_molecular_graphics 'Bruker SHELXTL'
_computing_publication_material 'Bruker SHELXTL'
_computing_structure_refinement 'SHELXL-97 (Sheldrick, 1997)'
_computing_structure_solution 'SHELXS-97 (Sheldrick, 1990)'
_diffrn_ambient_temperature 293(2)
_diffrn_measured_fraction_theta_full 0.998
_diffrn_measured_fraction_theta_max 0.998
_diffrn_measurement_device_type 'CCD area detector'
_diffrn_measurement_method 'phi and omega scans'
_diffrn_radiation_monochromator graphite
_diffrn_radiation_source 'fine-focus sealed tube'
_diffrn_radiation_type MoK\a
_diffrn_radiation_wavelength 0.71073
_diffrn_reflns_av_R_equivalents 0.0560
_diffrn_reflns_av_sigmaI/netI 0.0595
_diffrn_reflns_limit_h_max 16
_diffrn_reflns_limit_h_min -15
_diffrn_reflns_limit_k_max 9
_diffrn_reflns_limit_k_min -14
_diffrn_reflns_limit_l_max 15
_diffrn_reflns_limit_l_min -16
_diffrn_reflns_number 11940
_diffrn_reflns_theta_full 26.00
_diffrn_reflns_theta_max 26.00
_diffrn_reflns_theta_min 2.29
_exptl_absorpt_coefficient_mu 0.160
_exptl_absorpt_correction_T_max 1.00000
_exptl_absorpt_correction_T_min 0.39792
_exptl_absorpt_correction_type empirical
_exptl_absorpt_process_details sadabs
_exptl_crystal_colour colorless
_exptl_crystal_density_diffrn 1.737
_exptl_crystal_density_method 'not measured'
_exptl_crystal_description prismatic
_exptl_crystal_F_000 1112
_exptl_crystal_size_max 0.234
_exptl_crystal_size_mid 0.211
_exptl_crystal_size_min 0.148
_refine_diff_density_max 0.193
_refine_diff_density_min -0.168
_refine_diff_density_rms 0.049
_refine_ls_abs_structure_details 'Flack H D (1983), Acta Cryst. A39, 876-881'
_refine_ls_abs_structure_Flack 0.3(10)
_refine_ls_extinction_coef 0.0033(8)
_refine_ls_extinction_expression Fc^*^=kFc[1+0.001xFc^2^\l^3^/sin(2\q)]^-1/4^
_refine_ls_extinction_method SHELXL
_refine_ls_goodness_of_fit_ref 1.009
_refine_ls_hydrogen_treatment constr
_refine_ls_matrix_type full
_refine_ls_number_parameters 344
_refine_ls_number_reflns 4026
_refine_ls_number_restraints 1
_refine_ls_restrained_S_all 1.009
_refine_ls_R_factor_all 0.0465
_refine_ls_R_factor_gt 0.0403
_refine_ls_shift/su_max 0.000
_refine_ls_shift/su_mean 0.000
_refine_ls_structure_factor_coef Fsqd
_refine_ls_weighting_details 'calc w=1/[\s^2^(Fo^2^)+(0.0485P)^2^+0.0000P] where P=(Fo^2^+2Fc^2^)/3'
_refine_ls_weighting_scheme calc
_refine_ls_wR_factor_gt 0.0923
_refine_ls_wR_factor_ref 0.0962
_reflns_number_gt 3507
_reflns_number_total 4026
_reflns_threshold_expression >2sigma(I)
_cod_data_source_file cd213258.cif
_cod_data_source_block cd213258
_cod_depositor_comments
;
The following automatic conversions were performed:

'_symmetry_cell_setting' value 'Orthorhombic' changed to
'orthorhombic' according to
/usr/data/users/saulius/crontab/automatic-downloads/rss-feeds/ACS/lib/dictionaries/cif_core.dic
dictionary named 'cif_core.dic' version 2.4.2 from 2011-04-26.

Automatic conversion script
Id: cif_fix_values 2281 2013-09-26 08:29:07Z andrius 

 Adding full bibliography for 4511427--4511428.cif.
;
_cod_original_sg_symbol_H-M Pna2(1)
_cod_database_code 4511427

loop_
_symmetry_equiv_pos_as_xyz
'x, y, z'
'-x, -y, z+1/2'
'x+1/2, -y+1/2, z'
'-x+1/2, y+1/2, z+1/2'

loop_
_atom_site_label
_atom_site_type_symbol
_atom_site_fract_x
_atom_site_fract_y
_atom_site_fract_z
_atom_site_U_iso_or_equiv
_atom_site_adp_type
_atom_site_occupancy
_atom_site_symmetry_multiplicity
_atom_site_calc_flag
_atom_site_refinement_flags
N1 N 0.15090(14) 0.43948(14) 0.20439(14) 0.0404(4) Uani 1 1 d .
N2 N 0.14272(18) 0.55320(16) 0.19567(17) 0.0548(5) Uani 1 1 d .
N3 N 0.10582(13) 0.26389(14) 0.23403(14) 0.0381(4) Uani 1 1 d .
N4 N 0.05690(16) 0.20309(16) 0.15490(15) 0.0464(5) Uani 1 1 d .
N5 N 0.14659(13) 0.47575(14) 0.40110(14) 0.0383(4) Uani 1 1 d .
N6 N 0.12321(17) 0.54075(17) 0.49049(17) 0.0498(5) Uani 1 1 d .
N7 N 0.10710(13) 0.29768(15) 0.43112(15) 0.0395(4) Uani 1 1 d .
N8 N 0.05011(15) 0.20161(16) 0.43397(18) 0.0481(5) Uani 1 1 d .
N9 N 0.29899(13) 0.42631(15) 0.31302(15) 0.0403(4) Uani 1 1 d .
N10 N 0.38145(13) 0.50048(16) 0.30676(18) 0.0470(5) Uani 1 1 d .
N11 N 0.25066(13) 0.22679(14) 0.33487(14) 0.0396(4) Uani 1 1 d .
N12 N 0.30025(14) 0.12663(15) 0.34656(17) 0.0441(5) Uani 1 1 d .
O1 O 0.05856(15) 0.59197(14) 0.2089(2) 0.0753(6) Uani 1 1 d .
O2 O 0.21976(16) 0.60325(15) 0.17433(18) 0.0701(6) Uani 1 1 d .
O3 O -0.02893(14) 0.23140(16) 0.13495(16) 0.0640(5) Uani 1 1 d .
O4 O 0.10342(15) 0.12430(15) 0.12246(14) 0.0633(5) Uani 1 1 d .
O5 O 0.03459(17) 0.5466(2) 0.51364(19) 0.0840(7) Uani 1 1 d .
O6 O 0.19327(17) 0.58930(17) 0.52673(17) 0.0676(6) Uani 1 1 d .
O7 O -0.03907(13) 0.21105(14) 0.40955(17) 0.0627(5) Uani 1 1 d .
O8 O 0.09215(16) 0.11802(15) 0.46183(19) 0.0740(6) Uani 1 1 d .
O9 O 0.40327(14) 0.54859(15) 0.38473(16) 0.0619(5) Uani 1 1 d .
O10 O 0.42457(14) 0.50525(17) 0.22589(16) 0.0690(5) Uani 1 1 d .
O11 O 0.32525(15) 0.07968(15) 0.26843(16) 0.0636(5) Uani 1 1 d .
O12 O 0.31818(13) 0.09542(14) 0.43168(16) 0.0562(4) Uani 1 1 d .
O13 O 0.2682(3) 0.36771(19) 0.62626(16) 0.1008(10) Uani 1 1 d .
O14 O 0.2107(2) 0.32021(19) 1.01872(16) 0.0893(8) Uani 1 1 d .
C1 C 0.07115(17) 0.37612(17) 0.25468(17) 0.0403(5) Uani 1 1 d .
H1 H 0.0045 0.3904 0.2243 0.048 Uiso 1 1 calc R
C2 C 0.25003(15) 0.38835(16) 0.22145(18) 0.0389(5) Uani 1 1 d .
H2 H 0.2943 0.3974 0.1623 0.047 Uiso 1 1 calc R
C3 C 0.21779(15) 0.26328(17) 0.23590(17) 0.0375(4) Uani 1 1 d .
H3 H 0.2456 0.2160 0.1821 0.045 Uiso 1 1 calc R
C4 C 0.06929(16) 0.39342(16) 0.37431(18) 0.0391(5) Uani 1 1 d .
H4 H 0.0019 0.4161 0.3980 0.047 Uiso 1 1 calc R
C5 C 0.24560(15) 0.41555(17) 0.40697(16) 0.0365(5) Uani 1 1 d .
H5 H 0.2867 0.4432 0.4636 0.044 Uiso 1 1 calc R
C6 C 0.21807(15) 0.28952(17) 0.42213(17) 0.0372(4) Uani 1 1 d .
H6 H 0.2483 0.2602 0.4846 0.045 Uiso 1 1 calc R
C7 C 0.2569(3) 0.35030(19) 0.71603(19) 0.0606(7) Uani 1 1 d .
C8 C 0.1606(2) 0.3115(2) 0.7567(2) 0.0654(8) Uani 1 1 d .
H8 H 0.1083 0.2936 0.7122 0.078 Uiso 1 1 calc R
C9 C 0.1457(2) 0.3013(2) 0.8554(2) 0.0614(7) Uani 1 1 d .
H9 H 0.0829 0.2775 0.8791 0.074 Uiso 1 1 calc R
C10 C 0.2252(2) 0.32655(19) 0.9274(2) 0.0561(6) Uani 1 1 d .
C11 C 0.3236(3) 0.3604(3) 0.8870(2) 0.0696(8) Uani 1 1 d .
H11A H 0.3767 0.3751 0.9315 0.084 Uiso 1 1 calc R
C12 C 0.3387(2) 0.3704(3) 0.7881(3) 0.0709(8) Uani 1 1 d .
H12 H 0.4025 0.3906 0.7643 0.085 Uiso 1 1 calc R

loop_
_atom_site_aniso_label
_atom_site_aniso_U_11
_atom_site_aniso_U_22
_atom_site_aniso_U_33
_atom_site_aniso_U_23
_atom_site_aniso_U_13
_atom_site_aniso_U_12
N1 0.0437(10) 0.0334(9) 0.0440(11) 0.0003(7) -0.0030(8) 0.0003(7)
N2 0.0662(14) 0.0358(10) 0.0624(14) 0.0044(9) -0.0107(11) 0.0025(10)
N3 0.0409(9) 0.0348(9) 0.0386(9) -0.0053(7) -0.0060(8) 0.0024(7)
N4 0.0550(12) 0.0406(11) 0.0437(11) -0.0018(8) -0.0081(9) -0.0091(9)
N5 0.0402(10) 0.0337(9) 0.0409(10) -0.0078(7) 0.0023(8) -0.0015(7)
N6 0.0551(13) 0.0401(11) 0.0541(12) -0.0138(9) 0.0029(10) -0.0005(9)
N7 0.0384(9) 0.0387(9) 0.0413(9) -0.0025(8) 0.0008(8) -0.0047(7)
N8 0.0445(12) 0.0407(11) 0.0592(12) -0.0008(9) 0.0015(10) -0.0054(8)
N9 0.0368(9) 0.0425(10) 0.0415(10) -0.0008(7) -0.0008(8) -0.0060(7)
N10 0.0387(10) 0.0407(10) 0.0617(13) -0.0003(10) 0.0010(10) -0.0034(7)
N11 0.0420(10) 0.0363(9) 0.0407(10) -0.0020(7) -0.0034(8) 0.0081(7)
N12 0.0392(10) 0.0333(9) 0.0600(13) 0.0049(9) 0.0007(9) 0.0018(7)
O1 0.0644(12) 0.0445(10) 0.1168(19) 0.0041(11) -0.0098(13) 0.0177(8)
O2 0.0732(13) 0.0442(10) 0.0929(15) 0.0157(10) -0.0045(11) -0.0114(9)
O3 0.0619(11) 0.0547(11) 0.0756(14) -0.0075(9) -0.0325(10) -0.0013(8)
O4 0.0666(12) 0.0546(11) 0.0687(12) -0.0282(9) 0.0041(10) -0.0046(8)
O5 0.0641(14) 0.0911(16) 0.0968(18) -0.0523(14) 0.0222(11) -0.0046(11)
O6 0.0700(13) 0.0606(12) 0.0723(13) -0.0333(10) -0.0109(10) -0.0041(9)
O7 0.0391(9) 0.0518(10) 0.0972(16) -0.0003(10) -0.0048(9) -0.0087(7)
O8 0.0629(12) 0.0438(11) 0.1151(19) 0.0232(11) -0.0130(11) -0.0068(8)
O9 0.0611(11) 0.0521(10) 0.0726(12) -0.0092(9) -0.0069(10) -0.0195(8)
O10 0.0575(11) 0.0759(13) 0.0735(14) -0.0071(11) 0.0257(11) -0.0218(9)
O11 0.0744(13) 0.0441(10) 0.0724(13) -0.0060(9) 0.0117(10) 0.0188(8)
O12 0.0563(10) 0.0484(9) 0.0639(11) 0.0171(9) -0.0058(9) 0.0062(7)
O13 0.200(3) 0.0646(14) 0.0381(12) -0.0016(9) 0.0047(14) -0.0119(15)
O14 0.152(3) 0.0704(14) 0.0458(14) 0.0040(10) 0.0136(13) 0.0169(14)
C1 0.0379(11) 0.0363(11) 0.0466(13) -0.0039(9) -0.0080(9) 0.0018(8)
C2 0.0396(11) 0.0390(10) 0.0381(11) -0.0004(9) 0.0009(10) 0.0009(8)
C3 0.0406(11) 0.0358(10) 0.0360(11) -0.0054(9) 0.0009(9) 0.0024(8)
C4 0.0337(10) 0.0341(11) 0.0493(13) -0.0079(9) 0.0015(9) 0.0015(8)
C5 0.0351(10) 0.0371(11) 0.0373(12) -0.0028(9) -0.0044(8) -0.0016(8)
C6 0.0382(11) 0.0375(10) 0.0359(11) 0.0005(8) -0.0054(9) -0.0015(8)
C7 0.103(2) 0.0387(12) 0.0403(14) 0.0014(10) -0.0009(14) -0.0005(12)
C8 0.0754(19) 0.0513(15) 0.069(2) -0.0124(13) -0.0289(15) 0.0092(13)
C9 0.0657(17) 0.0496(15) 0.069(2) -0.0060(12) 0.0130(14) -0.0050(11)
C10 0.0841(19) 0.0427(13) 0.0414(14) 0.0014(11) 0.0035(13) 0.0110(12)
C11 0.074(2) 0.076(2) 0.0583(18) -0.0069(15) -0.0191(15) 0.0006(15)
C12 0.0686(18) 0.076(2) 0.068(2) -0.0056(16) 0.0143(15) -0.0143(14)

loop_
_atom_type_symbol
_atom_type_description
_atom_type_scat_dispersion_real
_atom_type_scat_dispersion_imag
_atom_type_scat_source
C C 0.0033 0.0016 'International Tables Vol C Tables 4.2.6.8 and 6.1.1.4'
H H 0.0000 0.0000 'International Tables Vol C Tables 4.2.6.8 and 6.1.1.4'
N N 0.0061 0.0033 'International Tables Vol C Tables 4.2.6.8 and 6.1.1.4'
O O 0.0106 0.0060 'International Tables Vol C Tables 4.2.6.8 and 6.1.1.4'

loop_
_geom_angle_atom_site_label_1
_geom_angle_atom_site_label_2
_geom_angle_atom_site_label_3
_geom_angle
N2 N1 C1 120.06(19)
N2 N1 C2 120.07(18)
C1 N1 C2 110.77(17)
O2 N2 O1 127.3(2)
O2 N2 N1 116.5(2)
O1 N2 N1 116.1(2)
N4 N3 C1 118.12(17)
N4 N3 C3 117.46(17)
C1 N3 C3 108.44(16)
O4 N4 O3 128.2(2)
O4 N4 N3 115.6(2)
O3 N4 N3 115.90(19)
N6 N5 C4 114.43(17)
N6 N5 C5 113.93(17)
C4 N5 C5 107.01(17)
O6 N6 O5 128.2(2)
O6 N6 N5 115.2(2)
O5 N6 N5 116.27(19)
N8 N7 C4 119.25(18)
N8 N7 C6 119.22(18)
C4 N7 C6 110.52(17)
O8 N8 O7 126.8(2)
O8 N8 N7 117.2(2)
O7 N8 N7 116.0(2)
N10 N9 C5 119.19(18)
N10 N9 C2 119.78(19)
C5 N9 C2 118.39(17)
O10 N10 O9 127.75(19)
O10 N10 N9 116.4(2)
O9 N10 N9 115.8(2)
N12 N11 C6 120.63(18)
N12 N11 C3 120.59(17)
C6 N11 C3 118.22(16)
O12 N12 O11 126.0(2)
O12 N12 N11 117.9(2)
O11 N12 N11 115.98(19)
N3 C1 N1 100.02(17)
N3 C1 C4 108.21(17)
N1 C1 C4 113.17(18)
N3 C1 H1 111.6
N1 C1 H1 111.6
C4 C1 H1 111.6
N9 C2 N1 113.29(18)
N9 C2 C3 108.78(18)
N1 C2 C3 100.33(16)
N9 C2 H2 111.3
N1 C2 H2 111.3
C3 C2 H2 111.3
N11 C3 N3 108.47(17)
N11 C3 C2 108.59(17)
N3 C3 C2 105.25(16)
N11 C3 H3 111.4
N3 C3 H3 111.4
C2 C3 H3 111.4
N7 C4 N5 99.91(17)
N7 C4 C1 113.55(17)
N5 C4 C1 108.48(18)
N7 C4 H4 111.4
N5 C4 H4 111.4
C1 C4 H4 111.4
N9 C5 N5 109.94(17)
N9 C5 C6 108.12(17)
N5 C5 C6 105.80(16)
N9 C5 H5 110.9
N5 C5 H5 110.9
C6 C5 H5 110.9
N11 C6 N7 113.31(17)
N11 C6 C5 109.56(18)
N7 C6 C5 100.11(16)
N11 C6 H6 111.1
N7 C6 H6 111.1
C5 C6 H6 111.1
O13 C7 C8 121.5(3)
O13 C7 C12 121.2(3)
C8 C7 C12 117.3(3)
C9 C8 C7 121.5(3)
C9 C8 H8 119.2
C7 C8 H8 119.2
C8 C9 C10 121.2(3)
C8 C9 H9 119.4
C10 C9 H9 119.4
O14 C10 C9 121.3(3)
O14 C10 C11 121.1(3)
C9 C10 C11 117.6(3)
C12 C11 C10 121.2(3)
C12 C11 H11A 119.4
C10 C11 H11A 119.4
C11 C12 C7 121.0(3)
C11 C12 H12 119.5
C7 C12 H12 119.5

loop_
_geom_bond_atom_site_label_1
_geom_bond_atom_site_label_2
_geom_bond_distance
N1 N2 1.377(3)
N1 C1 1.458(3)
N1 C2 1.461(3)
N2 O2 1.213(3)
N2 O1 1.216(3)
N3 N4 1.428(3)
N3 C1 1.451(3)
N3 C3 1.476(3)
N4 O4 1.207(3)
N4 O3 1.210(3)
N5 N6 1.447(3)
N5 C4 1.464(3)
N5 C5 1.494(3)
N6 O6 1.192(3)
N6 O5 1.209(3)
N7 N8 1.378(3)
N7 C4 1.461(3)
N7 C6 1.470(3)
N8 O8 1.205(3)
N8 O7 1.224(3)
N9 N10 1.408(3)
N9 C5 1.430(3)
N9 C2 1.443(3)
N10 O10 1.209(3)
N10 O9 1.214(3)
N11 N12 1.379(3)
N11 C6 1.441(3)
N11 C3 1.443(3)
N12 O12 1.206(3)
N12 O11 1.220(3)
O13 C7 1.210(3)
O14 C10 1.221(4)
C1 C4 1.590(3)
C1 H1 0.9800
C2 C3 1.574(3)
C2 H2 0.9800
C3 H3 0.9800
C4 H4 0.9800
C5 C6 1.571(3)
C5 H5 0.9800
C6 H6 0.9800
C7 C8 1.454(5)
C7 C12 1.457(4)
C8 C9 1.321(4)
C8 H8 0.9300
C9 C10 1.446(4)
C9 H9 0.9300
C10 C11 1.460(5)
C11 C12 1.323(5)
C11 H11A 0.9300
C12 H12 0.9300

loop_
_geom_hbond_atom_site_label_D
_geom_hbond_atom_site_label_H
_geom_hbond_atom_site_label_A
_geom_hbond_distance_DH
_geom_hbond_distance_HA
_geom_hbond_distance_DA
_geom_hbond_angle_DHA
_geom_hbond_site_symmetry_A
C2 H2 O14 0.98 2.38 2.842(4) 108.2 1_554
C6 H6 O13 0.98 2.29 2.925(4) 121.9 .
C5 H5 O13 0.98 2.34 2.962(4) 120.6 .

loop_
_geom_torsion_atom_site_label_1
_geom_torsion_atom_site_label_2
_geom_torsion_atom_site_label_3
_geom_torsion_atom_site_label_4
_geom_torsion
C1 N1 N2 O2 164.0(2)
C2 N1 N2 O2 20.1(3)
C1 N1 N2 O1 -17.0(3)
C2 N1 N2 O1 -160.9(2)
C1 N3 N4 O4 161.3(2)
C3 N3 N4 O4 28.3(3)
C1 N3 N4 O3 -24.6(3)
C3 N3 N4 O3 -157.64(19)
C4 N5 N6 O6 163.7(2)
C5 N5 N6 O6 40.1(3)
C4 N5 N6 O5 -22.4(3)
C5 N5 N6 O5 -146.0(2)
C4 N7 N8 O8 164.3(2)
C6 N7 N8 O8 23.6(3)
C4 N7 N8 O7 -17.1(3)
C6 N7 N8 O7 -157.8(2)
C5 N9 N10 O10 179.14(19)
C2 N9 N10 O10 -19.6(3)
C5 N9 N10 O9 2.1(3)
C2 N9 N10 O9 163.4(2)
C6 N11 N12 O12 -2.4(3)
C3 N11 N12 O12 -173.61(19)
C6 N11 N12 O11 -179.76(19)
C3 N11 N12 O11 9.0(3)
N4 N3 C1 N1 -101.9(2)
C3 N3 C1 N1 34.9(2)
N4 N3 C1 C4 139.49(19)
C3 N3 C1 C4 -83.7(2)
N2 N1 C1 N3 173.08(18)
C2 N1 C1 N3 -39.9(2)
N2 N1 C1 C4 -72.0(2)
C2 N1 C1 C4 75.0(2)
N10 N9 C2 N1 -105.9(2)
C5 N9 C2 N1 55.6(2)
N10 N9 C2 C3 143.49(18)
C5 N9 C2 C3 -55.1(2)
N2 N1 C2 N9 59.2(3)
C1 N1 C2 N9 -87.8(2)
N2 N1 C2 C3 174.92(19)
C1 N1 C2 C3 27.9(2)
N12 N11 C3 N3 113.0(2)
C6 N11 C3 N3 -58.5(2)
N12 N11 C3 C2 -133.13(19)
C6 N11 C3 C2 55.4(2)
N4 N3 C3 N11 -125.96(19)
C1 N3 C3 N11 96.88(19)
N4 N3 C3 C2 117.97(19)
C1 N3 C3 C2 -19.2(2)
N9 C2 C3 N11 -1.8(2)
N1 C2 C3 N11 -120.87(17)
N9 C2 C3 N3 114.23(18)
N1 C2 C3 N3 -4.9(2)
N8 N7 C4 N5 174.41(18)
C6 N7 C4 N5 -41.8(2)
N8 N7 C4 C1 -70.3(2)
C6 N7 C4 C1 73.5(2)
N6 N5 C4 N7 -90.6(2)
C5 N5 C4 N7 36.6(2)
N6 N5 C4 C1 150.28(18)
C5 N5 C4 C1 -82.5(2)
N3 C1 C4 N7 3.2(2)
N1 C1 C4 N7 -106.7(2)
N3 C1 C4 N5 113.30(19)
N1 C1 C4 N5 3.4(2)
N10 N9 C5 N5 103.9(2)
C2 N9 C5 N5 -57.6(2)
N10 N9 C5 C6 -141.01(18)
C2 N9 C5 C6 57.4(2)
N6 N5 C5 N9 -136.42(18)
C4 N5 C5 N9 96.07(19)
N6 N5 C5 C6 107.06(19)
C4 N5 C5 C6 -20.5(2)
N12 N11 C6 N7 -113.8(2)
C3 N11 C6 N7 57.6(2)
N12 N11 C6 C5 135.35(19)
C3 N11 C6 C5 -53.2(2)
N8 N7 C6 N11 56.0(3)
C4 N7 C6 N11 -87.8(2)
N8 N7 C6 C5 172.6(2)
C4 N7 C6 C5 28.8(2)
N9 C5 C6 N11 -2.9(2)
N5 C5 C6 N11 114.89(17)
N9 C5 C6 N7 -122.19(17)
N5 C5 C6 N7 -4.4(2)
O13 C7 C8 C9 -174.3(3)
C12 C7 C8 C9 4.0(4)
C7 C8 C9 C10 -1.0(4)
C8 C9 C10 O14 177.9(3)
C8 C9 C10 C11 -1.9(4)
O14 C10 C11 C12 -178.0(3)
C9 C10 C11 C12 1.7(4)
C10 C11 C12 C7 1.3(5)
O13 C7 C12 C11 174.2(3)
C8 C7 C12 C11 -4.1(5)
